data_7714516
loop_
_publ_author_name
'Xie, Zhen-Lang'
'Zhou, Zhao-Hui'

_publ_section_title
;
 Asymmetric dinuclear, hexanuclear and octanuclear oxovanadium citrates
 with triazolates: novel mixed-ligands and mixed-valence complexes.
;
_journal_issue 1
_journal_name_full 'Dalton transactions (Cambridge, England : 2003)'
_journal_page_first 186
_journal_page_last 195
_journal_paper_doi 10.1039/d3dt03445c
_journal_volume 53
_journal_year 2023
_chemical_formula_moiety 'C20 H28 N20 O22 V6, 4[H2O]'
_chemical_formula_sum 'C20 H36 N20 O26 V6'
_chemical_formula_weight 1278.33
_space_group_crystal_system monoclinic
_space_group_IT_number 14
_space_group_name_Hall '-P 2yn'
_space_group_name_H-M_alt 'P 1 21/n 1'
_atom_sites_solution_hydrogens geom
_atom_sites_solution_primary dual
_audit_creation_date 2023-04-18
_audit_creation_method
;
Olex2 1.3
(compiled 2020.06.28 svn.raecde09e for OlexSys, GUI svn.r6132)
;
_audit_update_record
;
2023-05-13 deposited with the CCDC.	2023-11-20 downloaded from the CCDC.
;
_cell_angle_alpha 90
_cell_angle_beta 106.3481(18)
_cell_angle_gamma 90
_cell_formula_units_Z 2
_cell_length_a 10.60453(18)
_cell_length_b 18.2772(3)
_cell_length_c 11.2855(2)
_cell_measurement_reflns_used 8909
_cell_measurement_temperature 99.99(10)
_cell_measurement_theta_max 73.7480
_cell_measurement_theta_min 4.7150
_cell_volume 2098.93(6)
_computing_cell_refinement 'CrysAlisPro 1.171.41.110a (Rigaku OD, 2021)'
_computing_data_collection 'CrysAlisPro 1.171.41.110a (Rigaku OD, 2021)'
_computing_data_reduction 'CrysAlisPro 1.171.41.110a (Rigaku OD, 2021)'
_computing_molecular_graphics 'Olex2 1.3 (Dolomanov et al., 2009)'
_computing_publication_material 'Olex2 1.3 (Dolomanov et al., 2009)'
_computing_structure_refinement 'SHELXL 2018/3 (Sheldrick, 2015)'
_computing_structure_solution 'SHELXT 2018/2 (Sheldrick, 2018)'
_diffrn_ambient_environment N~2~
_diffrn_ambient_temperature 99.99(10)
_diffrn_detector 'Hybrid Pixel Array Detector'
_diffrn_detector_area_resol_mean 10.0000
_diffrn_detector_type HyPix
_diffrn_measured_fraction_theta_full 0.998
_diffrn_measured_fraction_theta_max 0.952
_diffrn_measurement_details
;
List of Runs (angles in degrees, time in seconds):

  # Type    Start    End  Width  t~exp~   \w     \q     \k     \f   Frames
#--------------------------------------------------------------------------
  1  \w    -71.00  33.00   0.50    0.12    --  -43.34  95.00 125.00  208
  2  \w     13.00  55.00   0.50    0.12    --   43.34 -95.00  15.00   84
  3  \w   -129.00 -83.00   0.50    0.48    --  -96.00 -95.00  15.00   92
  4  \w    -80.00 -19.00   0.50    0.48    --  -96.00  95.00 125.00  122
  5  \w     63.00 108.00   0.50    0.48    --  108.01 -95.00  15.00   90
  6  \w    105.00 157.00   0.50    0.48    --  108.01  95.00 125.00  104
  7  \w   -117.00 -73.00   0.50    0.12    --  -43.34-125.00-180.00   88
  8  \w   -108.00 -70.00   0.50    0.12    --  -43.34-125.00 -90.00   76
  9  \w    -26.00  25.00   0.50    0.12    --  -43.34  19.00-120.00  102
 10  \w   -116.00 -85.00   0.50    0.12    --  -43.34-125.00 150.00   62
 11  \w    -50.00 -22.00   0.50    0.48    --  -96.00  45.00-150.00   56
 12  \w    -70.00 -22.00   0.50    0.48    --  -96.00  61.00 -60.00   96
 13  \w    -90.00 -65.00   0.50    0.48    --  -96.00 125.00  30.00   50
 14  \w    -51.00 -23.00   0.50    0.48    --  -96.00  45.00 120.00   56
 15  \w    -50.00 -19.00   0.50    0.48    --  -96.00  45.00-120.00   62
 16  \w    -50.00 -25.00   0.50    0.48    --  -96.00  45.00   0.00   50
 17  \w    -69.00 -25.00   0.50    0.48    --  -96.00  61.00 -90.00   88
 18  \w    -56.00 -29.00   0.50    0.48    --  -96.00  61.00 -30.00   54
 19  \w    -50.00 -21.00   0.50    0.48    --  -96.00  45.00 150.00   58
 20  \w    -51.00 -25.00   0.50    0.48    --  -96.00  45.00  90.00   52
 21  \w     78.00 103.00   0.50    0.48    --  108.01 -77.00  30.00   50
 22  \w     33.00  63.00   0.50    0.48    --  108.01 -77.00  30.00   60
 23  \w     41.00  67.00   0.50    0.48    --  108.01 -61.00-180.00   52
 24  \w     39.00  71.00   0.50    0.48    --  108.01 -61.00 150.00   64
 25  \w     35.00 105.00   0.50    0.48    --  108.01 -77.00 -60.00  140
 26  \w     41.00  67.00   0.50    0.48    --  108.01 -61.00  90.00   52
 27  \w     35.00  61.00   0.50    0.48    --  108.01 -61.00  30.00   52
 28  \w     71.00 101.00   0.50    0.48    --  108.01 -77.00-120.00   60
 29  \w     45.00  70.00   0.50    0.48    --  108.01 -77.00-120.00   50
 30  \w     34.00  62.00   0.50    0.48    --  108.01 -61.00  60.00   56
;
_diffrn_measurement_device 'four-circle diffractometer'
_diffrn_measurement_device_type 'XtaLAB Synergy, Dualflex, HyPix'
_diffrn_measurement_method '\w scans'
_diffrn_orient_matrix_type 'CrysAlisPro convention (1999,Acta A55,543-557)'
_diffrn_orient_matrix_UB_11 0.0849251000
_diffrn_orient_matrix_UB_12 0.0259764000
_diffrn_orient_matrix_UB_13 -0.0824763000
_diffrn_orient_matrix_UB_21 0.0205277000
_diffrn_orient_matrix_UB_22 0.0743029000
_diffrn_orient_matrix_UB_23 0.0671702000
_diffrn_orient_matrix_UB_31 0.1235581000
_diffrn_orient_matrix_UB_32 -0.0301795000
_diffrn_orient_matrix_UB_33 0.0945022000
_diffrn_radiation_monochromator mirror
_diffrn_radiation_probe x-ray
_diffrn_radiation_type 'Cu K\a'
_diffrn_radiation_wavelength 1.54184
_diffrn_reflns_av_R_equivalents 0.0371
_diffrn_reflns_av_unetI/netI 0.0357
_diffrn_reflns_Laue_measured_fraction_full 0.998
_diffrn_reflns_Laue_measured_fraction_max 0.952
_diffrn_reflns_limit_h_max 13
_diffrn_reflns_limit_h_min -12
_diffrn_reflns_limit_k_max 18
_diffrn_reflns_limit_k_min -22
_diffrn_reflns_limit_l_max 13
_diffrn_reflns_limit_l_min -14
_diffrn_reflns_number 13873
_diffrn_reflns_point_group_measured_fraction_full 0.998
_diffrn_reflns_point_group_measured_fraction_max 0.952
_diffrn_reflns_theta_full 67.684
_diffrn_reflns_theta_max 73.943
_diffrn_reflns_theta_min 4.746
_diffrn_source 'micro-focus sealed X-ray tube'
_diffrn_source_type 'PhotonJet (Cu) X-ray Source'
_exptl_absorpt_coefficient_mu 11.833
_exptl_absorpt_correction_T_max 1.00000
_exptl_absorpt_correction_T_min 0.61264
_exptl_absorpt_correction_type multi-scan
_exptl_absorpt_process_details
;
CrysAlisPro 1.171.41.110a (Rigaku Oxford Diffraction, 2021)
Empirical absorption correction using spherical harmonics,
implemented in SCALE3 ABSPACK scaling algorithm.
;
_exptl_crystal_colour 'clear light blue'
_exptl_crystal_colour_lustre clear
_exptl_crystal_colour_modifier light
_exptl_crystal_colour_primary blue
_exptl_crystal_density_diffrn 2.023
_exptl_crystal_description block
_exptl_crystal_F_000 1284
_exptl_crystal_size_max 0.15
_exptl_crystal_size_mid 0.1
_exptl_crystal_size_min 0.1
_refine_diff_density_max 0.380
_refine_diff_density_min -0.404
_refine_diff_density_rms 0.074
_refine_ls_extinction_coef 0.00034(7)
_refine_ls_extinction_expression Fc^*^=kFc[1+0.001xFc^2^\l^3^/sin(2\q)]^-1/4^
_refine_ls_extinction_method 'SHELXL-2018/3 (Sheldrick 2018)'
_refine_ls_goodness_of_fit_ref 1.056
_refine_ls_hydrogen_treatment constr
_refine_ls_matrix_type full
_refine_ls_number_parameters 308
_refine_ls_number_reflns 4055
_refine_ls_number_restraints 0
_refine_ls_restrained_S_all 1.056
_refine_ls_R_factor_all 0.0330
_refine_ls_R_factor_gt 0.0311
_refine_ls_shift/su_max 0.001
_refine_ls_shift/su_mean 0.000
_refine_ls_structure_factor_coef Fsqd
_refine_ls_weighting_details 'w=1/[\s^2^(Fo^2^)+(0.0383P)^2^+1.7543P] where P=(Fo^2^+2Fc^2^)/3'
_refine_ls_weighting_scheme calc
_refine_ls_wR_factor_gt 0.0796
_refine_ls_wR_factor_ref 0.0811
_reflns_Friedel_coverage 0.000
_reflns_number_gt 3819
_reflns_number_total 4055
_reflns_threshold_expression 'I > 2\s(I)'
_cod_data_source_file d3dt03445c2.cif
_cod_data_source_block exp_9808_auto
_cod_depositor_comments 'Adding full bibliography for 7714512--7714516.cif.'
_cod_original_cell_volume 2098.93(7)
_cod_database_code 7714516
_shelx_shelxl_version_number 2018/3
_chemical_oxdiff_formula 'C H O N V'
_shelx_space_group_comment
;
The symmetry employed for this shelxl refinement is uniquely defined
by the following loop, which should always be used as a source of
symmetry information in preference to the above space-group names.
They are only intended as comments.
;
_shelx_estimated_absorpt_t_max 0.384
_shelx_estimated_absorpt_t_min 0.270
_reflns_odcompleteness_completeness 100.00
_reflns_odcompleteness_iscentric 1
_reflns_odcompleteness_theta 66.49
_olex2_refinement_description
;
1. Fixed Uiso
 At 1.2 times of:
  All C(H,H) groups, All N(H) groups, All N(H,H) groups
2.a Secondary CH2 refined with riding coordinates:
 C2(H2A,H2B), C4(H4C,H4D)
2.b Aromatic/amide H refined with riding coordinates:
 N3(H3), N8(H8)
2.c X=CH2 refined with riding coordinates:
 N5(H5A,H5B), N4(H4A,H4B), N10(H10A,H10B), N9(H9A,H9B)
;
_smtbx_masks_void_probe_radius 1.2
_smtbx_masks_void_truncation_radius 1.2
_olex2_submission_special_instructions 'No special instructions were received'
_oxdiff_exptl_absorpt_empirical_details
;
Empirical correction (ABSPACK) includes:
- Absorption correction using spherical harmonics
- Frame scaling
;
_oxdiff_exptl_absorpt_empirical_full_max 1.863
_oxdiff_exptl_absorpt_empirical_full_min 0.673

loop_
_space_group_symop_operation_xyz
'x, y, z'
'-x+1/2, y+1/2, -z+1/2'
'-x, -y, -z'
'x-1/2, -y-1/2, z-1/2'

loop_
_atom_site_label
_atom_site_type_symbol
_atom_site_fract_x
_atom_site_fract_y
_atom_site_fract_z
_atom_site_U_iso_or_equiv
_atom_site_adp_type
_atom_site_occupancy
_atom_site_site_symmetry_order
_atom_site_calc_flag
_atom_site_refinement_flags_posn
_atom_site_refinement_flags_adp
_atom_site_refinement_flags_occupancy
_atom_site_disorder_assembly
_atom_site_disorder_group
V1 V 0.63787(4) 0.57978(2) 0.76453(3) 0.01484(11) Uani 1 1 d . . . . .
V3 V 0.77986(4) 0.48200(2) 0.57251(3) 0.01583(11) Uani 1 1 d . . . . .
V2 V 0.60435(4) 0.42493(2) 0.77099(3) 0.01786(11) Uani 1 1 d . . . . .
O3 O 0.52972(15) 0.51139(8) 0.83407(14) 0.0171(3) Uani 1 1 d . . . . .
O1 O 0.49961(15) 0.65565(9) 0.74739(14) 0.0188(3) Uani 1 1 d . . . . .
O10 O 0.69511(15) 0.49387(8) 0.69776(14) 0.0169(3) Uani 1 1 d . . . . .
O7 O 0.21797(15) 0.52772(9) 0.60904(14) 0.0194(3) Uani 1 1 d . . . . .
O8 O 0.75167(16) 0.60451(9) 0.88332(15) 0.0216(3) Uani 1 1 d . . . . .
O2 O 0.39295(17) 0.72151(9) 0.85381(16) 0.0239(4) Uani 1 1 d . . . . .
O4 O 0.43998(17) 0.37045(9) 0.76568(16) 0.0251(4) Uani 1 1 d . . . . .
O6 O 0.41902(15) 0.50766(9) 0.59859(15) 0.0215(3) Uani 1 1 d . . . . .
O11 O 0.93456(16) 0.47348(10) 0.63588(16) 0.0262(4) Uani 1 1 d . . . . .
O9 O 0.70893(17) 0.39250(10) 0.89074(15) 0.0253(4) Uani 1 1 d . . . . .
O5 O 0.2921(2) 0.33302(10) 0.85724(18) 0.0340(4) Uani 1 1 d . . . . .
N2 N 0.76510(18) 0.59433(10) 0.55784(17) 0.0171(4) Uani 1 1 d . . . . .
N1 N 0.68945(18) 0.63298(10) 0.62283(17) 0.0164(4) Uani 1 1 d . . . . .
N3 N 0.76822(18) 0.71114(10) 0.51408(18) 0.0186(4) Uani 1 1 d . . . . .
H3 H 0.785610 0.752403 0.481691 0.022 Uiso 1 1 calc R U . . .
N7 N 0.71588(19) 0.37443(10) 0.56663(17) 0.0196(4) Uani 1 1 d . . . . .
N5 N 0.6349(2) 0.75780(11) 0.63518(19) 0.0226(4) Uani 1 1 d . . . . .
H5A H 0.587950 0.748989 0.686677 0.027 Uiso 1 1 calc R U . . .
H5B H 0.643044 0.802876 0.610933 0.027 Uiso 1 1 calc R U . . .
N6 N 0.6310(2) 0.35400(11) 0.63791(17) 0.0206(4) Uani 1 1 d . . . . .
N4 N 0.8873(2) 0.63034(11) 0.4207(2) 0.0247(4) Uani 1 1 d . . . . .
H4A H 0.912891 0.585526 0.410643 0.030 Uiso 1 1 calc R U . . .
H4B H 0.912331 0.667061 0.382144 0.030 Uiso 1 1 calc R U . . .
N8 N 0.6798(2) 0.25675(11) 0.54593(19) 0.0244(4) Uani 1 1 d . . . . .
H8 H 0.682498 0.211125 0.521868 0.029 Uiso 1 1 calc R U . . .
N10 N 0.8170(2) 0.31061(12) 0.43529(19) 0.0266(4) Uani 1 1 d . . . . .
H10A H 0.854800 0.350089 0.416515 0.032 Uiso 1 1 calc R U . . .
H10B H 0.828553 0.268076 0.403350 0.032 Uiso 1 1 calc R U . . .
N9 N 0.5413(2) 0.24169(12) 0.6788(2) 0.0306(5) Uani 1 1 d . . . . .
H9A H 0.501411 0.262036 0.729108 0.037 Uiso 1 1 calc R U . . .
H9B H 0.534014 0.194320 0.664589 0.037 Uiso 1 1 calc R U . . .
C1 C 0.4210(2) 0.66212(13) 0.8171(2) 0.0181(4) Uani 1 1 d . . . . .
C8 C 0.8106(2) 0.64263(12) 0.4943(2) 0.0182(4) Uani 1 1 d . . . . .
C3 C 0.3906(2) 0.52136(12) 0.8017(2) 0.0178(4) Uani 1 1 d . . . . .
C6 C 0.3406(2) 0.51885(12) 0.6606(2) 0.0173(4) Uani 1 1 d . . . . .
C2 C 0.3589(2) 0.59417(13) 0.8528(2) 0.0203(5) Uani 1 1 d . . . . .
H2A H 0.262318 0.600736 0.825838 0.024 Uiso 1 1 calc R U . . .
H2B H 0.385689 0.590772 0.944016 0.024 Uiso 1 1 calc R U . . .
C7 C 0.6938(2) 0.70274(12) 0.5938(2) 0.0179(4) Uani 1 1 d . . . . .
C5 C 0.3544(2) 0.38254(13) 0.8256(2) 0.0221(5) Uani 1 1 d . . . . .
C10 C 0.7419(2) 0.31526(13) 0.5123(2) 0.0205(5) Uani 1 1 d . . . . .
C9 C 0.6128(2) 0.28270(13) 0.6240(2) 0.0229(5) Uani 1 1 d . . . . .
C4 C 0.3273(2) 0.46032(13) 0.8575(2) 0.0217(5) Uani 1 1 d . . . . .
H4C H 0.356949 0.465475 0.948473 0.026 Uiso 1 1 calc R U . . .
H4D H 0.230982 0.467955 0.831223 0.026 Uiso 1 1 calc R U . . .

loop_
_atom_site_aniso_label
_atom_site_aniso_U_11
_atom_site_aniso_U_22
_atom_site_aniso_U_33
_atom_site_aniso_U_23
_atom_site_aniso_U_13
_atom_site_aniso_U_12
V1 0.02014(19) 0.01159(19) 0.01508(19) -0.00078(13) 0.00868(14) 0.00015(13)
V3 0.01940(19) 0.01315(19) 0.01722(19) -0.00029(14) 0.00889(14) 0.00250(13)
V2 0.0287(2) 0.0124(2) 0.0149(2) 0.00100(13) 0.01000(15) 0.00026(14)
O3 0.0221(7) 0.0151(8) 0.0161(7) 0.0003(6) 0.0085(6) -0.0004(6)
O1 0.0244(7) 0.0156(8) 0.0213(8) 0.0011(6) 0.0146(6) 0.0020(6)
O10 0.0218(7) 0.0144(8) 0.0168(7) 0.0003(6) 0.0091(6) 0.0015(6)
O7 0.0211(7) 0.0197(8) 0.0204(8) -0.0004(6) 0.0109(6) 0.0010(6)
O8 0.0264(8) 0.0186(8) 0.0210(8) -0.0026(6) 0.0087(6) -0.0012(6)
O2 0.0330(9) 0.0169(8) 0.0280(9) -0.0033(7) 0.0186(7) 0.0017(7)
O4 0.0354(9) 0.0152(8) 0.0268(9) -0.0001(7) 0.0122(7) -0.0033(7)
O6 0.0232(8) 0.0271(9) 0.0176(8) 0.0003(6) 0.0113(6) 0.0028(6)
O11 0.0242(8) 0.0251(9) 0.0307(9) -0.0043(7) 0.0099(7) 0.0058(7)
O9 0.0389(9) 0.0215(9) 0.0185(8) 0.0023(7) 0.0128(7) 0.0071(7)
O5 0.0511(11) 0.0210(9) 0.0353(10) 0.0014(8) 0.0209(9) -0.0128(8)
N2 0.0218(9) 0.0141(9) 0.0197(9) -0.0015(7) 0.0130(7) 0.0013(7)
N1 0.0221(9) 0.0111(9) 0.0198(9) 0.0003(7) 0.0122(7) 0.0019(7)
N3 0.0238(9) 0.0127(9) 0.0229(9) 0.0024(7) 0.0127(7) -0.0010(7)
N7 0.0291(10) 0.0145(9) 0.0169(9) 0.0007(7) 0.0094(7) 0.0015(8)
N5 0.0292(10) 0.0135(9) 0.0311(11) 0.0016(8) 0.0182(8) 0.0009(8)
N6 0.0327(10) 0.0147(9) 0.0167(9) 0.0006(7) 0.0106(8) -0.0010(8)
N4 0.0300(10) 0.0183(10) 0.0349(11) 0.0030(8) 0.0241(9) 0.0009(8)
N8 0.0360(11) 0.0124(9) 0.0235(10) -0.0058(8) 0.0061(8) 0.0011(8)
N10 0.0323(11) 0.0214(10) 0.0281(11) -0.0083(8) 0.0117(9) 0.0035(8)
N9 0.0482(13) 0.0149(10) 0.0311(11) -0.0020(9) 0.0149(10) -0.0083(9)
C1 0.0224(10) 0.0187(11) 0.0148(10) -0.0005(8) 0.0080(8) 0.0025(8)
C8 0.0177(10) 0.0164(11) 0.0215(11) -0.0003(8) 0.0072(8) 0.0001(8)
C3 0.0225(10) 0.0163(11) 0.0178(11) -0.0006(8) 0.0112(8) 0.0002(8)
C6 0.0247(11) 0.0117(10) 0.0184(11) 0.0012(8) 0.0108(9) -0.0007(8)
C2 0.0285(11) 0.0194(11) 0.0178(11) -0.0025(9) 0.0147(9) -0.0013(9)
C7 0.0201(10) 0.0154(11) 0.0200(11) -0.0002(8) 0.0088(8) -0.0008(8)
C5 0.0309(12) 0.0200(12) 0.0155(10) 0.0017(9) 0.0067(9) -0.0058(9)
C10 0.0260(11) 0.0155(11) 0.0170(10) -0.0031(8) 0.0013(9) 0.0041(9)
C9 0.0349(12) 0.0161(11) 0.0159(10) -0.0012(8) 0.0042(9) 0.0001(9)
C4 0.0307(11) 0.0204(12) 0.0169(10) 0.0018(9) 0.0114(9) -0.0059(9)

loop_
_atom_type_symbol
_atom_type_description
_atom_type_scat_dispersion_real
_atom_type_scat_dispersion_imag
_atom_type_scat_source
C C 0.0181 0.0091 'International Tables Vol C Tables 4.2.6.8 and 6.1.1.4'
H H 0.0000 0.0000 'International Tables Vol C Tables 4.2.6.8 and 6.1.1.4'
N N 0.0311 0.0180 'International Tables Vol C Tables 4.2.6.8 and 6.1.1.4'
O O 0.0492 0.0322 'International Tables Vol C Tables 4.2.6.8 and 6.1.1.4'
V V 0.0687 2.1097 'International Tables Vol C Tables 4.2.6.8 and 6.1.1.4'

loop_
_geom_angle_atom_site_label_1
_geom_angle_atom_site_label_2
_geom_angle_atom_site_label_3
_geom_angle
_geom_angle_site_symmetry_1
_geom_angle_site_symmetry_3
_geom_angle_publ_flag
O3 V1 V2 44.06(4) . . ?
O3 V1 N1 154.30(7) . . ?
O1 V1 V2 126.88(5) . . ?
O1 V1 O3 89.17(6) . . ?
O1 V1 N1 86.86(7) . . ?
O10 V1 V2 41.60(5) . . ?
O10 V1 O3 85.54(6) . . ?
O10 V1 O1 147.30(7) . . ?
O10 V1 N1 84.21(7) . . ?
O8 V1 V2 109.23(6) . . ?
O8 V1 O3 103.23(8) . . ?
O8 V1 O1 104.29(8) . . ?
O8 V1 O10 108.34(8) . . ?
O8 V1 N1 102.35(8) . . ?
N1 V1 V2 123.12(5) . . ?
O10 V3 O7 153.34(7) . 3_666 ?
O10 V3 O6 95.52(6) . 3_666 ?
O10 V3 N2 84.51(7) . . ?
O10 V3 N7 84.99(7) . . ?
O7 V3 O6 57.86(6) 3_666 3_666 ?
O7 V3 N7 88.94(7) 3_666 . ?
O11 V3 O10 108.68(8) . . ?
O11 V3 O7 97.97(8) . 3_666 ?
O11 V3 O6 155.76(8) . 3_666 ?
O11 V3 N2 100.24(9) . . ?
O11 V3 N7 101.93(9) . . ?
N2 V3 O7 91.60(7) . 3_666 ?
N2 V3 O6 80.20(7) . 3_666 ?
N2 V3 N7 157.54(8) . . ?
N7 V3 O6 81.12(7) . 3_666 ?
O3 V2 V1 44.43(4) . . ?
O3 V2 O4 88.56(7) . . ?
O3 V2 N6 155.61(7) . . ?
O10 V2 V1 41.70(5) . . ?
O10 V2 O3 86.01(6) . . ?
O10 V2 O4 149.28(7) . . ?
O10 V2 N6 84.87(7) . . ?
O4 V2 V1 127.46(5) . . ?
O4 V2 N6 87.82(8) . . ?
O9 V2 V1 109.07(7) . . ?
O9 V2 O3 104.07(8) . . ?
O9 V2 O10 107.21(8) . . ?
O9 V2 O4 103.45(8) . . ?
O9 V2 N6 100.23(8) . . ?
N6 V2 V1 124.11(6) . . ?
V2 O3 V1 91.50(6) . . ?
C3 O3 V1 119.02(13) . . ?
C3 O3 V2 119.80(13) . . ?
C1 O1 V1 125.75(14) . . ?
V3 O10 V1 131.27(8) . . ?
V3 O10 V2 130.71(8) . . ?
V2 O10 V1 96.70(7) . . ?
C6 O7 V3 98.48(13) . 3_666 ?
C5 O4 V2 129.41(15) . . ?
C6 O6 V3 82.33(13) . 3_666 ?
N1 N2 V3 119.70(13) . . ?
C8 N2 V3 133.04(15) . . ?
C8 N2 N1 107.23(18) . . ?
N2 N1 V1 118.42(13) . . ?
C7 N1 V1 132.82(15) . . ?
C7 N1 N2 106.76(17) . . ?
C8 N3 H3 126.8 . . ?
C7 N3 H3 126.8 . . ?
C7 N3 C8 106.40(18) . . ?
N6 N7 V3 119.09(14) . . ?
C10 N7 V3 133.41(17) . . ?
C10 N7 N6 107.41(19) . . ?
H5A N5 H5B 120.0 . . ?
C7 N5 H5A 120.0 . . ?
C7 N5 H5B 120.0 . . ?
N7 N6 V2 119.16(14) . . ?
C9 N6 V2 131.39(16) . . ?
C9 N6 N7 106.75(19) . . ?
H4A N4 H4B 120.0 . . ?
C8 N4 H4A 120.0 . . ?
C8 N4 H4B 120.0 . . ?
C10 N8 H8 126.7 . . ?
C9 N8 H8 126.7 . . ?
C9 N8 C10 106.69(19) . . ?
H10A N10 H10B 120.0 . . ?
C10 N10 H10A 120.0 . . ?
C10 N10 H10B 120.0 . . ?
H9A N9 H9B 120.0 . . ?
C9 N9 H9A 120.0 . . ?
C9 N9 H9B 120.0 . . ?
O1 C1 C2 119.12(19) . . ?
O2 C1 O1 122.7(2) . . ?
O2 C1 C2 118.14(19) . . ?
N2 C8 N3 109.74(19) . . ?
N2 C8 N4 127.5(2) . . ?
N4 C8 N3 122.7(2) . . ?
O3 C3 C6 107.02(17) . . ?
O3 C3 C2 109.68(18) . . ?
O3 C3 C4 110.12(18) . . ?
C2 C3 C6 111.75(18) . . ?
C2 C3 C4 108.22(18) . . ?
C4 C3 C6 110.07(18) . . ?
O7 C6 C3 118.75(19) . . ?
O6 C6 O7 121.3(2) . . ?
O6 C6 C3 119.9(2) . . ?
C1 C2 C3 117.21(18) . . ?
C1 C2 H2A 108.0 . . ?
C1 C2 H2B 108.0 . . ?
C3 C2 H2A 108.0 . . ?
C3 C2 H2B 108.0 . . ?
H2A C2 H2B 107.2 . . ?
N1 C7 N3 109.86(19) . . ?
N1 C7 N5 126.0(2) . . ?
N5 C7 N3 124.1(2) . . ?
O4 C5 C4 119.5(2) . . ?
O5 C5 O4 122.6(2) . . ?
O5 C5 C4 117.9(2) . . ?
N7 C10 N8 109.6(2) . . ?
N7 C10 N10 126.8(2) . . ?
N10 C10 N8 123.6(2) . . ?
N6 C9 N8 109.5(2) . . ?
N6 C9 N9 125.6(2) . . ?
N9 C9 N8 124.8(2) . . ?
C3 C4 H4C 108.1 . . ?
C3 C4 H4D 108.1 . . ?
C5 C4 C3 116.96(19) . . ?
C5 C4 H4C 108.1 . . ?
C5 C4 H4D 108.1 . . ?
H4C C4 H4D 107.3 . . ?

loop_
_geom_bond_atom_site_label_1
_geom_bond_atom_site_label_2
_geom_bond_distance
_geom_bond_site_symmetry_2
_geom_bond_publ_flag
V1 V2 2.8560(5) . ?
V1 O3 2.0001(16) . ?
V1 O1 1.9875(16) . ?
V1 O10 1.9130(15) . ?
V1 O8 1.5960(16) . ?
V1 N1 2.0723(18) . ?
V3 O10 1.8888(16) . ?
V3 O7 2.0632(16) 3_666 ?
V3 O6 2.4330(16) 3_666 ?
V3 O11 1.6020(17) . ?
V3 N2 2.0621(19) . ?
V3 N7 2.075(2) . ?
V2 O3 1.9868(16) . ?
V2 O10 1.9092(16) . ?
V2 O4 1.9936(17) . ?
V2 O9 1.6012(17) . ?
V2 N6 2.063(2) . ?
O3 C3 1.428(3) . ?
O1 C1 1.303(3) . ?
O7 C6 1.277(3) . ?
O2 C1 1.228(3) . ?
O4 C5 1.294(3) . ?
O6 C6 1.246(3) . ?
O5 C5 1.231(3) . ?
N2 N1 1.418(2) . ?
N2 C8 1.312(3) . ?
N1 C7 1.320(3) . ?
N3 H3 0.8800 . ?
N3 C8 1.370(3) . ?
N3 C7 1.362(3) . ?
N7 N6 1.416(3) . ?
N7 C10 1.310(3) . ?
N5 H5A 0.8800 . ?
N5 H5B 0.8800 . ?
N5 C7 1.336(3) . ?
N6 C9 1.320(3) . ?
N4 H4A 0.8800 . ?
N4 H4B 0.8800 . ?
N4 C8 1.336(3) . ?
N8 H8 0.8800 . ?
N8 C10 1.364(3) . ?
N8 C9 1.364(3) . ?
N10 H10A 0.8800 . ?
N10 H10B 0.8800 . ?
N10 C10 1.337(3) . ?
N9 H9A 0.8800 . ?
N9 H9B 0.8800 . ?
N9 C9 1.335(3) . ?
C1 C2 1.512(3) . ?
C3 C6 1.531(3) . ?
C3 C2 1.525(3) . ?
C3 C4 1.526(3) . ?
C2 H2A 0.9900 . ?
C2 H2B 0.9900 . ?
C5 C4 1.514(3) . ?
C4 H4C 0.9900 . ?
C4 H4D 0.9900 . ?

loop_
_geom_hbond_atom_site_label_D
_geom_hbond_atom_site_label_H
_geom_hbond_atom_site_label_A
_geom_hbond_distance_DH
_geom_hbond_distance_HA
_geom_hbond_distance_DA
_geom_hbond_angle_DHA
_geom_hbond_site_symmetry_A
_geom_hbond_publ_flag
N3 H3 O2 0.88 2.13 2.808(2) 133.5 4_675 yes
N5 H5A O1 0.88 2.15 2.858(3) 137.2 . yes
N5 H5B O9 0.88 2.27 3.027(3) 143.7 2_656 yes
N4 H4A O7 0.88 2.47 3.081(3) 127.4 3_666 yes
N4 H4A O11 0.88 2.13 2.873(3) 141.8 3_766 yes
N4 H4B O2 0.88 2.06 2.816(3) 143.0 4_675 yes
N8 H8 O8 0.88 2.24 2.929(3) 135.3 2_646 yes
N8 H8 O5 0.88 2.58 3.174(3) 125.3 4_665 yes
N10 H10A O7 0.88 2.35 3.002(3) 130.7 3_666 yes
N10 H10B O5 0.88 1.93 2.758(3) 156.4 4_665 yes
N9 H9A O4 0.88 2.16 2.872(3) 137.4 . yes
C2 H2B O9 0.99 2.37 3.182(3) 138.4 3_667 yes

loop_
_geom_torsion_atom_site_label_1
_geom_torsion_atom_site_label_2
_geom_torsion_atom_site_label_3
_geom_torsion_atom_site_label_4
_geom_torsion
_geom_torsion_site_symmetry_1
_geom_torsion_site_symmetry_2
_geom_torsion_site_symmetry_3
_geom_torsion_site_symmetry_4
_geom_torsion_publ_flag
V1 O3 C3 C6 56.4(2) . . . . ?
V1 O3 C3 C2 -65.0(2) . . . . ?
V1 O3 C3 C4 176.06(13) . . . . ?
V1 O1 C1 O2 138.35(19) . . . . ?
V1 O1 C1 C2 -43.0(3) . . . . ?
V1 N1 C7 N3 162.93(15) . . . . ?
V1 N1 C7 N5 -17.1(4) . . . . ?
V3 O7 C6 O6 -0.5(2) 3_666 . . . ?
V3 O7 C6 C3 -179.88(16) 3_666 . . . ?
V3 O6 C6 O7 0.4(2) 3_666 . . . ?
V3 O6 C6 C3 179.79(19) 3_666 . . . ?
V3 N2 N1 V1 16.0(2) . . . . ?
V3 N2 N1 C7 -178.07(14) . . . . ?
V3 N2 C8 N3 177.76(15) . . . . ?
V3 N2 C8 N4 -2.5(4) . . . . ?
V3 N7 N6 V2 -12.5(2) . . . . ?
V3 N7 N6 C9 -175.91(15) . . . . ?
V3 N7 C10 N8 175.62(15) . . . . ?
V3 N7 C10 N10 -4.4(4) . . . . ?
V2 O3 C3 C6 -54.2(2) . . . . ?
V2 O3 C3 C2 -175.58(13) . . . . ?
V2 O3 C3 C4 65.4(2) . . . . ?
V2 O4 C5 O5 -148.05(19) . . . . ?
V2 O4 C5 C4 32.7(3) . . . . ?
V2 N6 C9 N8 -161.67(16) . . . . ?
V2 N6 C9 N9 17.6(4) . . . . ?
O3 C3 C6 O7 -178.92(18) . . . . ?
O3 C3 C6 O6 1.7(3) . . . . ?
O3 C3 C2 C1 55.3(3) . . . . ?
O3 C3 C4 C5 -56.1(3) . . . . ?
O1 C1 C2 C3 -1.2(3) . . . . ?
O7 V3 O10 V1 -84.19(18) 3_666 . . . ?
O7 V3 O10 V2 79.51(18) 3_666 . . . ?
O2 C1 C2 C3 177.5(2) . . . . ?
O4 C5 C4 C3 7.8(3) . . . . ?
O6 V3 O10 V1 -81.16(11) 3_666 . . . ?
O6 V3 O10 V2 82.54(11) 3_666 . . . ?
O11 V3 O10 V1 97.37(12) . . . . ?
O11 V3 O10 V2 -98.92(12) . . . . ?
O5 C5 C4 C3 -171.5(2) . . . . ?
N2 V3 O10 V1 -1.60(11) . . . . ?
N2 V3 O10 V2 162.10(12) . . . . ?
N2 N1 C7 N3 -0.1(2) . . . . ?
N2 N1 C7 N5 179.8(2) . . . . ?
N1 N2 C8 N3 -0.2(2) . . . . ?
N1 N2 C8 N4 179.5(2) . . . . ?
N7 V3 O10 V1 -161.71(12) . . . . ?
N7 V3 O10 V2 1.99(11) . . . . ?
N7 N6 C9 N8 -1.0(2) . . . . ?
N7 N6 C9 N9 178.2(2) . . . . ?
N6 N7 C10 N8 -0.9(2) . . . . ?
N6 N7 C10 N10 179.0(2) . . . . ?
C8 N2 N1 V1 -165.74(14) . . . . ?
C8 N2 N1 C7 0.2(2) . . . . ?
C8 N3 C7 N1 0.0(2) . . . . ?
C8 N3 C7 N5 -180.0(2) . . . . ?
C6 C3 C2 C1 -63.2(3) . . . . ?
C6 C3 C4 C5 61.6(3) . . . . ?
C2 C3 C6 O7 -58.8(3) . . . . ?
C2 C3 C6 O6 121.8(2) . . . . ?
C2 C3 C4 C5 -176.00(19) . . . . ?
C7 N3 C8 N2 0.1(2) . . . . ?
C7 N3 C8 N4 -179.6(2) . . . . ?
C10 N7 N6 V2 164.65(15) . . . . ?
C10 N7 N6 C9 1.2(2) . . . . ?
C10 N8 C9 N6 0.5(3) . . . . ?
C10 N8 C9 N9 -178.7(2) . . . . ?
C9 N8 C10 N7 0.3(3) . . . . ?
C9 N8 C10 N10 -179.6(2) . . . . ?
C4 C3 C6 O7 61.4(3) . . . . ?
C4 C3 C6 O6 -117.9(2) . . . . ?
C4 C3 C2 C1 175.42(19) . . . . ?

loop_
_smtbx_masks_void_nr
_smtbx_masks_void_average_x
_smtbx_masks_void_average_y
_smtbx_masks_void_average_z
_smtbx_masks_void_volume
_smtbx_masks_void_count_electrons
_smtbx_masks_void_content
1 0.000 0.500 1.000 96.1 40.8 '4 H2O'
2 0.500 0.000 0.500 96.1 40.8 '4 H2O'
